data_2008001
loop_
_publ_author_name
'John Fawcett'
'Eric G. Hope'
'Lee A. Peck'

_publ_section_title
<i>trans</i>-Carbonyl(pentafluorophenyl-<i>C</i>)bis[(pentafluorophenyl)diphenylphosphine-<i>P</i>]iridium(I)
_journal_issue 12
_journal_name_full 'Acta Crystallographica Section C'
_journal_page_first 1752
_journal_page_last 1753
_journal_paper_doi 10.1107/S0108270198008063
_journal_volume 54
_journal_year 1998
_chemical_formula_iupac '[Ir (C6 F5) (C18 H10 F5 P)2 (C O)]'
_chemical_formula_moiety 'C43 H20 F15 Ir O P2'
_chemical_formula_structural Ir(C6F5){PPh(C6F5)2}2(CO)
_chemical_formula_sum 'C43 H20 F15 Ir O P2'
_chemical_formula_weight 1091.73
_chemical_name_systematic
;
 ?
;
_space_group_IT_number 2
_symmetry_cell_setting triclinic
_symmetry_space_group_name_Hall '-P 1'
_symmetry_space_group_name_H-M 'P -1'
_audit_creation_method SHELXL
_cell_angle_alpha 72.610(10)
_cell_angle_beta 79.830(10)
_cell_angle_gamma 77.16(2)
_cell_formula_units_Z 2
_cell_length_a 11.695(2)
_cell_length_b 11.910(3)
_cell_length_c 15.535(2)
_cell_measurement_reflns_used 40
_cell_measurement_temperature 293(2)
_cell_measurement_theta_max 12.26
_cell_measurement_theta_min 5.09
_cell_volume 1999.1(7)
_computing_cell_refinement XSCANS
_computing_data_collection 'XSCANS (Fait, 1991)'
_computing_data_reduction XSCANS
_computing_molecular_graphics SHELXTL/PC
_computing_publication_material SHELXTL/PC
_computing_structure_refinement SHELXTL/PC
_computing_structure_solution 'SHELXTL/PC (Sheldrick, 1996)'
_diffrn_ambient_temperature 293(2)
_diffrn_measurement_device 'Siemens P4 diffractometer'
_diffrn_measurement_method 'omega scans'
_diffrn_radiation_monochromator graphite
_diffrn_radiation_source 'fine-focus sealed tube'
_diffrn_radiation_type MoK\a
_diffrn_radiation_wavelength 0.71073
_diffrn_reflns_av_R_equivalents 0.030
_diffrn_reflns_av_sigmaI/netI 0.043
_diffrn_reflns_limit_h_max 12
_diffrn_reflns_limit_h_min -1
_diffrn_reflns_limit_k_max 14
_diffrn_reflns_limit_k_min -13
_diffrn_reflns_limit_l_max 19
_diffrn_reflns_limit_l_min -19
_diffrn_reflns_number 8709
_diffrn_reflns_theta_max 26
_diffrn_reflns_theta_min 2.57
_diffrn_standards_decay_% <1
_diffrn_standards_interval_count 100
_diffrn_standards_number 3
_exptl_absorpt_coefficient_mu 3.525
_exptl_absorpt_correction_T_max 0.46
_exptl_absorpt_correction_T_min 0.27
_exptl_absorpt_correction_type
;
psi scan  (XEMP in SHELXTL/PC; Sheldrick, 1996)
;
_exptl_crystal_colour yellow
_exptl_crystal_density_diffrn 1.814
_exptl_crystal_density_meas ?
_exptl_crystal_description Irregular_block
_exptl_crystal_F_000 1056
_exptl_crystal_size_max 0.76
_exptl_crystal_size_mid 0.41
_exptl_crystal_size_min 0.26
_refine_diff_density_max '1.246; 0.95\%A from Ir'
_refine_diff_density_min -0.698
_refine_ls_extinction_method none
_refine_ls_goodness_of_fit_all 0.976
_refine_ls_goodness_of_fit_obs 0.987
_refine_ls_hydrogen_treatment constr
_refine_ls_matrix_type full
_refine_ls_number_parameters 559
_refine_ls_number_reflns 7531
_refine_ls_number_restraints 0
_refine_ls_restrained_S_all 0.976
_refine_ls_restrained_S_obs 0.987
_refine_ls_R_factor_all 0.043
_refine_ls_R_factor_obs 0.033
_refine_ls_shift/esd_max -0.001
_refine_ls_shift/esd_mean 0.000
_refine_ls_structure_factor_coef Fsqd
_refine_ls_weighting_details 'w = 1/[\s^2^(Fo^2^)+(0.0530P)^2^] where P=(Fo^2^+2Fc^2^)/3'
_refine_ls_weighting_scheme calc
_refine_ls_wR_factor_all 0.084
_refine_ls_wR_factor_obs 0.078
_reflns_number_observed 6507
_reflns_number_total 7531
_reflns_observed_criterion I>2\s(I)
_cod_data_source_file os1027.cif
_cod_data_source_block lp9416
_cod_depositor_comments
;
The following automatic conversions were performed:
'_symmetry_cell_setting' value 'Triclinic' changed to 'triclinic'
according to '/home/saulius/struct/CIF-dictionaries/cif_core.dic'
dictionary named 'cif_core.dic' version 2.4.1 from 2010-06-29.

Automatic conversion script
Id: cif_fix_enum 1527 2010-12-29 10:47:43Z saulius 

The following automatic conversions were performed:

'_symmetry_cell_setting' value 'Triclinic' changed to 'triclinic'
according to /home/saulius/struct/CIF-dictionaries/cif_core.dic
dictionary named 'cif_core.dic' version 2.4.1 from 2010-06-29.

Automatic conversion script
Id: cif_fix_values 1715 2011-07-08 13:25:40Z adriana 

The following automatic conversions were performed:

'_exptl_crystal_density_meas' value 'not measured' was changed to '?'
- the value is perceived as not measured.

Automatic conversion script
Id: cif_fix_values 3008 2015-01-20 13:52:24Z robertas 

The following automatic conversions were performed:

'_refine_ls_weighting_scheme' value 'calc w =
1/[\s^2^(Fo^2^)+(0.0530P)^2^] where P=(Fo^2^+2Fc^2^)/3' was changed
to 'calc'. New tag '_refine_ls_weighting_details' was created. The
value of the new tag was set to 'w = 1/[\s^2^(Fo^2^)+(0.0530P)^2^]
where P=(Fo^2^+2Fc^2^)/3'.

Automatic conversion script
Id: cif_fix_values 3143 2015-03-26 13:38:13Z robertas 
;
_cod_database_code 2008001

loop_
_symmetry_equiv_pos_as_xyz
'x, y, z'
'-x, -y, -z'

loop_
_atom_site_aniso_label
_atom_site_aniso_U_11
_atom_site_aniso_U_22
_atom_site_aniso_U_33
_atom_site_aniso_U_12
_atom_site_aniso_U_13
_atom_site_aniso_U_23
Ir1 0.03525(10) 0.03979(10) 0.04611(10) -0.00289(6) -0.00396(6) -0.01584(7)
P1 0.0381(6) 0.0392(5) 0.0447(6) -0.0074(4) -0.0033(5) -0.0113(4)
P2 0.0363(6) 0.0407(6) 0.0476(6) -0.0034(5) -0.0049(5) -0.0119(5)
C7 0.048(3) 0.063(3) 0.059(3) -0.005(2) -0.003(2) -0.029(2)
O1 0.096(3) 0.097(3) 0.084(3) -0.004(3) -0.002(2) -0.058(3)
C1 0.039(2) 0.043(2) 0.054(3) 0.001(2) -0.014(2) -0.017(2)
C2 0.051(3) 0.047(3) 0.066(3) 0.001(2) -0.015(2) -0.016(2)
C3 0.079(4) 0.049(3) 0.105(5) 0.004(3) -0.030(4) -0.042(3)
C4 0.086(5) 0.082(4) 0.079(4) 0.015(3) -0.016(3) -0.051(3)
C5 0.066(4) 0.076(4) 0.059(3) 0.005(3) -0.008(3) -0.031(3)
C6 0.044(3) 0.049(2) 0.054(3) 0.003(2) -0.008(2) -0.019(2)
F2 0.076(2) 0.048(2) 0.086(2) -0.0139(15) -0.008(2) -0.0096(15)
F3 0.146(4) 0.059(2) 0.155(4) -0.013(2) -0.031(3) -0.058(2)
F4 0.159(5) 0.128(4) 0.120(3) 0.003(3) -0.008(3) -0.096(3)
F5 0.107(3) 0.125(3) 0.060(2) -0.006(3) 0.015(2) -0.036(2)
F6 0.071(2) 0.054(2) 0.060(2) -0.0140(14) 0.0000(14) -0.0105(13)
C11 0.041(2) 0.046(2) 0.058(3) 0.000(2) -0.014(2) -0.016(2)
C12 0.055(3) 0.056(3) 0.069(3) -0.008(2) -0.014(3) -0.016(2)
C13 0.077(4) 0.048(3) 0.105(5) -0.005(3) -0.040(4) -0.028(3)
C14 0.082(4) 0.083(4) 0.072(4) 0.010(3) -0.033(3) -0.038(3)
C15 0.070(4) 0.072(4) 0.061(3) 0.002(3) -0.019(3) -0.022(3)
C16 0.049(3) 0.059(3) 0.059(3) 0.004(2) -0.016(2) -0.017(2)
F12 0.092(3) 0.068(2) 0.079(2) -0.035(2) -0.008(2) -0.013(2)
F13 0.128(4) 0.064(2) 0.135(3) -0.028(2) -0.050(3) -0.029(2)
F14 0.142(4) 0.113(3) 0.120(3) -0.007(3) -0.042(3) -0.075(3)
F15 0.122(3) 0.124(3) 0.061(2) -0.014(3) -0.013(2) -0.032(2)
F16 0.069(2) 0.071(2) 0.059(2) -0.014(2) -0.0056(15) -0.0088(14)
C21 0.047(3) 0.050(3) 0.052(3) 0.008(2) -0.003(2) -0.013(2)
C22 0.074(4) 0.046(3) 0.070(3) -0.002(3) 0.003(3) -0.013(2)
C23 0.127(7) 0.041(3) 0.085(4) 0.006(4) 0.008(4) -0.010(3)
C24 0.113(6) 0.076(5) 0.068(4) 0.047(5) 0.000(4) -0.013(3)
C25 0.062(4) 0.113(6) 0.072(4) 0.037(4) -0.015(3) -0.018(4)
C26 0.051(3) 0.075(4) 0.072(4) 0.014(3) -0.007(3) -0.018(3)
C31 0.051(3) 0.051(3) 0.049(2) -0.018(2) 0.000(2) -0.017(2)
C32 0.056(3) 0.068(3) 0.061(3) -0.020(3) 0.005(2) -0.026(3)
C33 0.077(4) 0.093(5) 0.076(4) -0.034(4) 0.020(3) -0.039(4)
C34 0.095(5) 0.096(5) 0.056(3) -0.050(4) -0.002(3) -0.015(3)
C35 0.085(5) 0.070(4) 0.061(3) -0.027(3) -0.016(3) -0.001(3)
C36 0.061(3) 0.057(3) 0.062(3) -0.009(2) -0.011(2) -0.010(2)
C41 0.037(2) 0.044(2) 0.050(2) -0.002(2) -0.007(2) -0.011(2)
C42 0.041(3) 0.046(2) 0.058(3) 0.004(2) -0.007(2) -0.013(2)
C43 0.057(3) 0.044(3) 0.083(4) 0.008(2) -0.005(3) -0.020(2)
C44 0.058(3) 0.070(3) 0.076(4) 0.012(3) 0.002(3) -0.030(3)
C45 0.052(3) 0.075(4) 0.058(3) 0.000(3) 0.004(2) -0.014(3)
C46 0.041(3) 0.048(3) 0.062(3) -0.005(2) -0.003(2) -0.013(2)
F42 0.064(2) 0.0445(15) 0.069(2) -0.0100(13) 0.0005(15) -0.0084(13)
F43 0.107(3) 0.050(2) 0.121(3) 0.001(2) 0.008(2) -0.036(2)
F44 0.109(3) 0.100(3) 0.104(3) 0.013(2) 0.031(2) -0.051(2)
F45 0.079(2) 0.099(3) 0.076(2) -0.012(2) 0.029(2) -0.017(2)
F46 0.074(2) 0.060(2) 0.074(2) -0.027(2) 0.014(2) -0.0140(15)
C51 0.046(3) 0.042(2) 0.052(2) -0.012(2) 0.008(2) -0.018(2)
C52 0.066(3) 0.046(3) 0.070(3) -0.008(2) -0.002(3) -0.013(2)
C53 0.093(5) 0.045(3) 0.088(4) -0.008(3) 0.017(4) -0.013(3)
C54 0.094(5) 0.060(4) 0.125(6) -0.035(4) 0.038(4) -0.050(4)
C55 0.091(5) 0.085(5) 0.098(5) -0.042(4) 0.007(4) -0.050(4)
C56 0.064(3) 0.062(3) 0.065(3) -0.023(3) 0.001(3) -0.026(3)
C61 0.049(3) 0.044(2) 0.050(2) -0.009(2) -0.013(2) -0.007(2)
C62 0.056(3) 0.068(3) 0.065(3) -0.012(3) -0.019(3) -0.008(3)
C63 0.072(4) 0.065(3) 0.100(5) -0.010(3) -0.042(4) -0.008(3)
C64 0.118(6) 0.085(4) 0.056(4) -0.011(4) -0.023(4) 0.012(3)
C65 0.106(6) 0.122(6) 0.054(4) 0.025(5) -0.002(4) 0.013(4)
C66 0.065(4) 0.087(4) 0.059(3) 0.003(3) -0.003(3) 0.006(3)

loop_
_atom_site_label
_atom_site_fract_x
_atom_site_fract_y
_atom_site_fract_z
_atom_site_U_iso_or_equiv
_atom_site_thermal_displace_type
_atom_site_calc_flag
_atom_site_refinement_flags
_atom_site_occupancy
_atom_site_disorder_group
_atom_site_type_symbol
Ir1 0.080140(10) -0.366180(10) -0.292370(10) 0.04018(7) Uani d . 1 . Ir
P1 -0.11364(10) -0.34717(10) -0.31471(7) 0.0408(2) Uani d . 1 . P
P2 0.27783(10) -0.38279(10) -0.28241(8) 0.0421(2) Uani d . 1 . P
C7 0.1256(4) -0.4575(5) -0.3755(3) 0.0552(12) Uani d . 1 . C
O1 0.1547(4) -0.5185(4) -0.4221(3) 0.0882(13) Uani d . 1 . O
C1 0.0285(4) -0.2756(4) -0.1914(3) 0.0450(10) Uani d . 1 . C
C2 0.0434(5) -0.1610(4) -0.2027(4) 0.0546(12) Uani d . 1 . C
C3 0.0066(6) -0.0988(5) -0.1363(5) 0.073(2) Uani d . 1 . C
C4 -0.0467(6) -0.1546(6) -0.0546(5) 0.079(2) Uani d . 1 . C
C5 -0.0648(5) -0.2692(5) -0.0382(4) 0.0667(14) Uani d . 1 . C
C6 -0.0264(4) -0.3272(4) -0.1054(3) 0.0494(11) Uani d . 1 . C
F2 0.0962(3) -0.1006(3) -0.2828(2) 0.0716(8) Uani d . 1 . F
F3 0.0263(4) 0.0138(3) -0.1542(3) 0.1129(15) Uani d . 1 . F
F4 -0.0830(5) -0.0970(4) 0.0107(3) 0.127(2) Uani d . 1 . F
F5 -0.1177(4) -0.3236(4) 0.0425(2) 0.1006(13) Uani d . 1 . F
F6 -0.0510(3) -0.4380(2) -0.0871(2) 0.0634(7) Uani d . 1 . F
C11 0.3130(4) -0.3020(4) -0.2089(3) 0.0480(10) Uani d . 1 . C
C12 0.3605(5) -0.1979(5) -0.2360(4) 0.0599(13) Uani d . 1 . C
C13 0.3623(6) -0.1326(5) -0.1763(5) 0.072(2) Uani d . 1 . C
C14 0.3202(6) -0.1708(6) -0.0876(4) 0.076(2) Uani d . 1 . C
C15 0.2754(5) -0.2760(5) -0.0559(4) 0.0679(15) Uani d . 1 . C
C16 0.2735(4) -0.3391(5) -0.1161(3) 0.0560(12) Uani d . 1 . C
F12 0.4041(3) -0.1544(3) -0.3231(2) 0.0782(9) Uani d . 1 . F
F13 0.4089(4) -0.0317(3) -0.2087(3) 0.1024(13) Uani d . 1 . F
F14 0.3210(4) -0.1060(4) -0.0303(3) 0.115(2) Uani d . 1 . F
F15 0.2342(4) -0.3124(4) 0.0315(2) 0.1018(13) Uani d . 1 . F
F16 0.2298(3) -0.4393(3) -0.0829(2) 0.0680(8) Uani d . 1 . F
C21 0.3597(4) -0.5324(4) -0.2373(3) 0.0525(11) Uani d . 1 . C
C22 0.3067(6) -0.6292(4) -0.2227(4) 0.0668(15) Uani d . 1 . C
H22A 0.2286(6) -0.6174(4) -0.2389(4) 0.080 Uiso d R 1 . H
C23 0.3703(8) -0.7435(5) -0.1868(5) 0.092(2) Uani d . 1 . C
H23A 0.3331(8) -0.8111(5) -0.1775(5) 0.080 Uiso d R 1 . H
C24 0.4794(8) -0.7607(7) -0.1647(4) 0.099(3) Uani d . 1 . C
H24A 0.5203(8) -0.8401(7) -0.1392(4) 0.080 Uiso d R 1 . H
C25 0.5328(6) -0.6626(7) -0.1779(4) 0.091(2) Uani d . 1 . C
H25A 0.6109(6) -0.6744(7) -0.1617(4) 0.080 Uiso d R 1 . H
C26 0.4727(5) -0.5488(6) -0.2141(4) 0.071(2) Uani d . 1 . C
H26A 0.5099(5) -0.4812(6) -0.2234(4) 0.080 Uiso d R 1 . H
C31 0.3519(4) -0.3234(4) -0.3962(3) 0.0485(10) Uani d . 1 . C
C32 0.4595(5) -0.3803(5) -0.4306(4) 0.0598(13) Uani d . 1 . C
H32A 0.5010(5) -0.4517(5) -0.3928(4) 0.080 Uiso d R 1 . H
C33 0.5056(6) -0.3331(6) -0.5194(4) 0.079(2) Uani d . 1 . C
H33A 0.5799(6) -0.3726(6) -0.5431(4) 0.080 Uiso d R 1 . H
C34 0.4482(6) -0.2311(6) -0.5735(4) 0.079(2) Uani d . 1 . C
H34A 0.4810(6) -0.1992(6) -0.6349(4) 0.080 Uiso d R 1 . H
C35 0.3413(6) -0.1745(5) -0.5403(4) 0.073(2) Uani d . 1 . C
H35A 0.2998(6) -0.1030(5) -0.5780(4) 0.080 Uiso d R 1 . H
C36 0.2930(5) -0.2207(5) -0.4518(4) 0.0611(13) Uani d . 1 . C
H36A 0.2187(5) -0.1812(5) -0.4281(4) 0.080 Uiso d R 1 . H
C41 -0.2233(4) -0.2764(4) -0.2367(3) 0.0448(10) Uani d . 1 . C
C42 -0.2257(4) -0.1563(4) -0.2439(3) 0.0502(11) Uani d . 1 . C
C43 -0.2906(5) -0.0999(4) -0.1820(4) 0.0639(14) Uani d . 1 . C
C44 -0.3580(5) -0.1612(5) -0.1093(4) 0.071(2) Uani d . 1 . C
C45 -0.3604(5) -0.2781(5) -0.0996(4) 0.0655(14) Uani d . 1 . C
C46 -0.2942(4) -0.3340(4) -0.1627(3) 0.0518(11) Uani d . 1 . C
F42 -0.1602(3) -0.0929(2) -0.3130(2) 0.0618(7) Uani d . 1 . F
F43 -0.2892(4) 0.0157(3) -0.1919(3) 0.0948(12) Uani d . 1 . F
F44 -0.4212(4) -0.1049(4) -0.0488(3) 0.1095(14) Uani d . 1 . F
F45 -0.4274(3) -0.3384(4) -0.0301(2) 0.0918(11) Uani d . 1 . F
F46 -0.3004(3) -0.4493(3) -0.1491(2) 0.0708(8) Uani d . 1 . F
C51 -0.1484(4) -0.4927(4) -0.3040(3) 0.0466(10) Uani d . 1 . C
C52 -0.0966(5) -0.5901(4) -0.2391(4) 0.0622(13) Uani d . 1 . C
H52A -0.0514(5) -0.5782(4) -0.1977(4) 0.080 Uiso d R 1 . H
C53 -0.1127(6) -0.7041(5) -0.2333(5) 0.081(2) Uani d . 1 . C
H53A -0.0777(6) -0.7714(5) -0.1881(5) 0.080 Uiso d R 1 . H
C54 -0.1786(7) -0.7192(6) -0.2937(6) 0.091(2) Uani d . 1 . C
H54A -0.1889(7) -0.7984(6) -0.2899(6) 0.080 Uiso d R 1 . H
C55 -0.2277(6) -0.6245(6) -0.3573(5) 0.084(2) Uani d . 1 . C
H55A -0.2729(6) -0.6364(6) -0.3987(5) 0.080 Uiso d R 1 . H
C56 -0.2137(5) -0.5110(5) -0.3635(4) 0.0614(13) Uani d . 1 . C
H56A -0.2486(5) -0.4438(5) -0.4087(4) 0.080 Uiso d R 1 . H
C61 -0.1581(4) -0.2545(4) -0.4242(3) 0.0477(11) Uani d . 1 . C
C62 -0.2752(5) -0.2039(5) -0.4349(4) 0.0637(13) Uani d . 1 . C
H62A -0.3341(5) -0.2149(5) -0.3831(4) 0.080 Uiso d R 1 . H
C63 -0.3075(6) -0.1339(5) -0.5202(5) 0.078(2) Uani d . 1 . C
H63A -0.3888(6) -0.0987(5) -0.5270(5) 0.080 Uiso d R 1 . H
C64 -0.2233(7) -0.1190(6) -0.5921(4) 0.093(2) Uani d . 1 . C
H64A -0.2457(7) -0.0728(6) -0.6507(4) 0.080 Uiso d R 1 . H
C65 -0.1082(7) -0.1681(7) -0.5830(4) 0.110(3) Uani d . 1 . C
H65A -0.0493(7) -0.1571(7) -0.6348(4) 0.080 Uiso d R 1 . H
C66 -0.0748(6) -0.2342(6) -0.4985(4) 0.079(2) Uani d . 1 . C
H66A 0.0065(6) -0.2694(6) -0.4918(4) 0.080 Uiso d R 1 . H

loop_
_atom_type_symbol
_atom_type_description
_atom_type_scat_dispersion_real
_atom_type_scat_dispersion_imag
_atom_type_scat_source
C C 0.0033 0.0016 'International Tables Vol C Tables 4.2.6.8 and 6.1.1.4'
H H 0.0000 0.0000 'International Tables Vol C Tables 4.2.6.8 and 6.1.1.4'
F F 0.0171 0.0103 'International Tables Vol C Tables 4.2.6.8 and 6.1.1.4'
P P 0.1023 0.0942 'International Tables Vol C Tables 4.2.6.8 and 6.1.1.4'
Ir Ir -1.4442 7.9887 'International Tables Vol C Tables 4.2.6.8 and 6.1.1.4'
O O 0.0106 0.0060 'International Tables Vol C Tables 4.2.6.8 and 6.1.1.4'

loop_
_geom_angle_atom_site_label_1
_geom_angle_atom_site_label_2
_geom_angle_atom_site_label_3
_geom_angle
_geom_angle_publ_flag
C7 Ir1 C1 175.7(2) y
C7 Ir1 P2 87.6(2) y
C1 Ir1 P2 92.43(12) y
C7 Ir1 P1 88.9(2) y
C1 Ir1 P1 91.22(12) y
P2 Ir1 P1 175.41(4) y
C61 P1 C51 104.7(2) ?
C61 P1 C41 100.8(2) ?
C51 P1 C41 107.8(2) ?
C61 P1 Ir1 117.2(2) y
C51 P1 Ir1 110.6(2) y
C41 P1 Ir1 114.69(15) y
C21 P2 C31 106.8(2) ?
C21 P2 C11 101.0(2) ?
C31 P2 C11 106.4(2) ?
C21 P2 Ir1 117.0(2) y
C31 P2 Ir1 108.7(2) y
C11 P2 Ir1 116.1(2) y
O1 C7 Ir1 176.1(5) y
C2 C1 C6 113.6(4) ?
C2 C1 Ir1 124.0(4) y
C6 C1 Ir1 122.5(3) y
F2 C2 C1 119.7(4) ?
F2 C2 C3 116.0(5) ?
C1 C2 C3 124.3(5) ?
F3 C3 C4 121.6(6) ?
F3 C3 C2 119.6(6) ?
C4 C3 C2 118.8(5) ?
F4 C4 C3 120.1(6) ?
F4 C4 C5 119.6(6) ?
C3 C4 C5 120.3(5) ?
F5 C5 C4 120.0(5) ?
F5 C5 C6 121.1(5) ?
C4 C5 C6 118.9(5) ?
F6 C6 C5 116.4(5) ?
F6 C6 C1 119.3(4) ?
C5 C6 C1 124.1(5) ?
C12 C11 C16 115.2(4) ?
C12 C11 P2 127.4(4) ?
C16 C11 P2 116.9(4) ?
F12 C12 C13 117.0(5) ?
F12 C12 C11 120.9(5) ?
C13 C12 C11 122.1(5) ?
F13 C13 C14 121.5(5) ?
F13 C13 C12 118.2(6) ?
C14 C13 C12 120.3(5) ?
F14 C14 C13 119.9(6) ?
F14 C14 C15 119.8(6) ?
C13 C14 C15 120.3(5) ?
F15 C15 C16 121.7(6) ?
F15 C15 C14 119.6(5) ?
C16 C15 C14 118.7(5) ?
F16 C16 C15 116.7(5) ?
F16 C16 C11 119.9(4) ?
C15 C16 C11 123.4(5) ?
C22 C21 C26 119.9(5) ?
C22 C21 P2 119.2(4) ?
C26 C21 P2 120.8(4) ?
C21 C22 C23 118.5(6) ?
C24 C23 C22 122.2(7) ?
C23 C24 C25 119.4(6) ?
C26 C25 C24 119.7(7) ?
C25 C26 C21 120.2(7) ?
C36 C31 C32 119.1(5) ?
C36 C31 P2 117.6(4) ?
C32 C31 P2 123.2(4) ?
C31 C32 C33 119.3(6) ?
C34 C33 C32 121.4(6) ?
C33 C34 C35 119.8(6) ?
C36 C35 C34 119.8(6) ?
C31 C36 C35 120.6(5) ?
C46 C41 C42 115.1(4) ?
C46 C41 P1 126.5(3) ?
C42 C41 P1 117.8(3) ?
F42 C42 C43 117.6(4) ?
F42 C42 C41 119.6(4) ?
C43 C42 C41 122.7(5) ?
F43 C43 C42 120.3(5) ?
F43 C43 C44 119.7(5) ?
C42 C43 C44 119.9(5) ?
F44 C44 C45 120.8(6) ?
F44 C44 C43 119.4(5) ?
C45 C44 C43 119.8(5) ?
F45 C45 C44 120.5(5) ?
F45 C45 C46 119.9(5) ?
C44 C45 C46 119.6(5) ?
F46 C46 C45 116.5(4) ?
F46 C46 C41 120.6(4) ?
C45 C46 C41 122.8(5) ?
C52 C51 C56 119.6(5) ?
C52 C51 P1 117.5(4) ?
C56 C51 P1 122.5(4) ?
C53 C52 C51 119.6(6) ?
C54 C53 C52 119.2(6) ?
C55 C54 C53 120.9(6) ?
C54 C55 C56 120.7(6) ?
C55 C56 C51 119.9(6) ?
C66 C61 C62 118.6(5) ?
C66 C61 P1 119.9(4) ?
C62 C61 P1 121.6(4) ?
C61 C62 C63 120.5(6) ?
C64 C63 C62 119.0(6) ?
C63 C64 C65 121.3(6) ?
C64 C65 C66 120.2(7) ?
C61 C66 C65 120.4(6) ?

loop_
_geom_bond_atom_site_label_1
_geom_bond_atom_site_label_2
_geom_bond_site_symmetry_2
_geom_bond_distance
_geom_bond_publ_flag
Ir1 C7 . 1.863(5) y
Ir1 C1 . 2.092(4) y
Ir1 P2 . 2.3050(12) y
Ir1 P1 . 2.3044(12) y
P1 C61 . 1.821(4) y
P1 C51 . 1.821(4) y
P1 C41 . 1.845(5) y
P2 C21 . 1.821(5) y
P2 C31 . 1.833(5) y
P2 C11 . 1.843(5) y
C7 O1 . 1.133(6) y
C1 C2 . 1.369(6) y
C1 C6 . 1.399(7) y
C2 F2 . 1.356(6) y
C2 C3 . 1.398(8) y
C3 F3 . 1.350(6) y
C3 C4 . 1.357(9) y
C4 F4 . 1.347(6) y
C4 C5 . 1.370(9) y
C5 F5 . 1.339(7) y
C5 C6 . 1.376(7) y
C6 F6 . 1.350(5) y
C11 C12 . 1.391(7) ?
C11 C16 . 1.401(7) ?
C12 F12 . 1.347(6) ?
C12 C13 . 1.382(8) ?
C13 F13 . 1.351(7) ?
C13 C14 . 1.353(9) ?
C14 F14 . 1.345(6) ?
C14 C15 . 1.385(9) ?
C15 F15 . 1.331(7) ?
C15 C16 . 1.370(7) ?
C16 F16 . 1.326(6) ?
C21 C22 . 1.370(8) ?
C21 C26 . 1.387(8) ?
C22 C23 . 1.400(8) ?
C23 C24 . 1.335(11) ?
C24 C25 . 1.391(11) ?
C25 C26 . 1.381(9) ?
C31 C36 . 1.386(7) ?
C31 C32 . 1.389(7) ?
C32 C33 . 1.386(8) ?
C33 C34 . 1.363(9) ?
C34 C35 . 1.375(9) ?
C35 C36 . 1.386(7) ?
C41 C46 . 1.386(6) ?
C41 C42 . 1.396(6) ?
C42 F42 . 1.339(5) ?
C42 C43 . 1.362(7) ?
C43 F43 . 1.342(6) ?
C43 C44 . 1.370(8) ?
C44 F44 . 1.339(6) ?
C44 C45 . 1.361(8) ?
C45 F45 . 1.336(6) ?
C45 C46 . 1.377(7) ?
C46 F46 . 1.342(5) ?
C51 C52 . 1.391(7) ?
C51 C56 . 1.388(7) ?
C52 C53 . 1.386(7) ?
C53 C54 . 1.388(10) ?
C54 C55 . 1.350(10) ?
C55 C56 . 1.370(8) ?
C61 C66 . 1.373(7) ?
C61 C62 . 1.385(7) ?
C62 C63 . 1.403(8) ?
C63 C64 . 1.348(9) ?
C64 C65 . 1.358(10) ?
C65 C66 . 1.385(8) ?
